data_7201818
loop_
_publ_author_name
'Liu, Ying-Ying'
'Ma, Jian-Fang'
'Yang, Jin'
'Ma, Ji-Cheng'
'Su, Zhong-Min'

_publ_section_title
;
 Versatile frameworks constructed from divalent metals and
 1,2,3,4-butanetetracarboxylate anion: syntheses, crystal structures,
 luminescence and magnetic properties
;
_journal_issue 7
_journal_name_full CrystEngComm
_journal_page_first 894
_journal_paper_doi 10.1039/b716476a
_journal_volume 10
_journal_year 2008
_chemical_formula_sum 'C14 H19 N4 O5 Zn'
_chemical_formula_weight 388.70
_chemical_name_systematic
;
?
;
_space_group_IT_number 14
_symmetry_cell_setting monoclinic
_symmetry_space_group_name_Hall '-P 2yn'
_symmetry_space_group_name_H-M 'P 1 21/n 1'
_atom_sites_solution_hydrogens geom
_atom_sites_solution_primary direct
_atom_sites_solution_secondary difmap
_audit_creation_method SHELXL-97
_cell_angle_alpha 90.00
_cell_angle_beta 104.33(3)
_cell_angle_gamma 90.00
_cell_formula_units_Z 4
_cell_length_a 8.4244(17)
_cell_length_b 17.647(4)
_cell_length_c 11.247(2)
_cell_measurement_reflns_used 2934
_cell_measurement_temperature 293(2)
_cell_measurement_theta_max 27.5
_cell_measurement_theta_min 3.4
_cell_volume 1620.0(6)
_computing_cell_refinement 'SAINT (Bruker, 1999)'
_computing_data_collection 'SMART (Bruker, 1997)'
_computing_data_reduction SAINT
_computing_molecular_graphics 'SHELXTL-PLUS (Sheldrick, 1990)'
_computing_publication_material SHELXL-97
_computing_structure_refinement 'SHELXL-97 (Sheldrick, 1997)'
_computing_structure_solution 'SHELXS-97(Sheldrick, 1997)'
_diffrn_ambient_temperature 293(2)
_diffrn_measured_fraction_theta_full 0.996
_diffrn_measured_fraction_theta_max 0.996
_diffrn_measurement_device_type 'Rigaku RAXIS-RAPID'
_diffrn_measurement_method '\w scans'
_diffrn_radiation_monochromator graphite
_diffrn_radiation_source 'fine-focus sealed tube'
_diffrn_radiation_type MoK\a
_diffrn_radiation_wavelength 0.71073
_diffrn_reflns_av_R_equivalents 0.0535
_diffrn_reflns_av_sigmaI/netI 0.0443
_diffrn_reflns_limit_h_max 10
_diffrn_reflns_limit_h_min -10
_diffrn_reflns_limit_k_max 22
_diffrn_reflns_limit_k_min -22
_diffrn_reflns_limit_l_max 14
_diffrn_reflns_limit_l_min -14
_diffrn_reflns_number 15450
_diffrn_reflns_theta_full 25.00
_diffrn_reflns_theta_max 27.48
_diffrn_reflns_theta_min 3.40
_exptl_absorpt_coefficient_mu 1.549
_exptl_absorpt_correction_T_max 0.82
_exptl_absorpt_correction_T_min 0.81
_exptl_absorpt_correction_type multi-scan
_exptl_absorpt_process_details 'SADABS(Sheldrick, 1996)'
_exptl_crystal_colour colorless
_exptl_crystal_density_diffrn 1.594
_exptl_crystal_density_method 'not measured'
_exptl_crystal_description block
_exptl_crystal_F_000 804
_exptl_crystal_size_max 0.12
_exptl_crystal_size_mid 0.12
_exptl_crystal_size_min 0.11
_refine_diff_density_max 0.755
_refine_diff_density_min -0.616
_refine_diff_density_rms 0.101
_refine_ls_extinction_method none
_refine_ls_goodness_of_fit_ref 1.091
_refine_ls_hydrogen_treatment mixed
_refine_ls_matrix_type full
_refine_ls_number_parameters 277
_refine_ls_number_reflns 3700
_refine_ls_number_restraints 4
_refine_ls_restrained_S_all 1.118
_refine_ls_R_factor_all 0.0686
_refine_ls_R_factor_gt 0.0496
_refine_ls_shift/su_max 0.000
_refine_ls_shift/su_mean 0.000
_refine_ls_structure_factor_coef Fsqd
_refine_ls_weighting_details 'calc w=1/[\s^2^(Fo^2^)+(0.0639P)^2^+2.1769P] where P=(Fo^2^+2Fc^2^)/3'
_refine_ls_weighting_scheme calc
_refine_ls_wR_factor_gt 0.1214
_refine_ls_wR_factor_ref 0.1316
_reflns_number_gt 2861
_reflns_number_total 3700
_reflns_threshold_expression >2sigma(I)
_cod_data_source_file b716476a.txt
_cod_data_source_block compound-8
_cod_depositor_comments
;
The following automatic conversions were performed:
'_symmetry_cell_setting' value 'Monoclinic' changed to 'monoclinic'
according to '/home/saulius/struct/CIF-dictionaries/cif_core.dic'
dictionary named 'cif_core.dic' version 2.4.1 from 2010-06-29.

Automatic conversion script
Id: cif_fix_enum 1527 2010-12-29 10:47:43Z saulius 
;
_cod_original_cell_volume 1619.9(6)
_cod_original_sg_symbol_H-M P2(1)/n
_cod_database_code 7201818

loop_
_symmetry_equiv_pos_as_xyz
'x, y, z'
'-x+1/2, y+1/2, -z+1/2'
'-x, -y, -z'
'x-1/2, -y-1/2, z-1/2'

loop_
_atom_site_label
_atom_site_type_symbol
_atom_site_fract_x
_atom_site_fract_y
_atom_site_fract_z
_atom_site_U_iso_or_equiv
_atom_site_adp_type
_atom_site_occupancy
_atom_site_symmetry_multiplicity
_atom_site_calc_flag
_atom_site_refinement_flags
_atom_site_disorder_assembly
_atom_site_disorder_group
Zn1 Zn 0.84017(5) 0.01310(2) 0.75355(3) 0.02072(14) Uani 1 1 d . . .
C1' C 0.6903(13) 0.4168(6) -0.0340(9) 0.050(2) Uiso 0.50 1 d PD . .
C1 C 0.7968(11) 0.4410(4) -0.0004(6) 0.0336(18) Uani 0.50 1 d PD . .
C2' C 0.8562(16) 0.3221(8) -0.0499(13) 0.036(4) Uiso 0.50 1 d P . .
C2 C 0.9024(16) 0.3372(7) -0.0309(10) 0.036(2) Uani 0.50 1 d P . .
C3 C 0.8828(14) 0.3816(5) -0.1337(8) 0.041(2) Uani 0.50 1 d PD . .
C3' C 0.8105(13) 0.3615(6) -0.1529(9) 0.037(2) Uiso 0.50 1 d PD . .
C4 C 0.9044(14) 0.3553(6) 0.1806(7) 0.050(3) Uani 0.50 1 d P . .
C4' C 0.719(2) 0.3114(9) 0.1213(15) 0.086(4) Uiso 0.50 1 d P . .
C5' C 0.8585(15) 0.2898(7) 0.2193(12) 0.048(3) Uiso 0.50 1 d P . .
C5 C 0.7880(15) 0.2965(9) 0.2103(10) 0.075(5) Uani 0.50 1 d P . .
C6 C 0.7841(13) 0.1191(5) 0.5362(7) 0.0332(18) Uani 0.50 1 d P . .
C6' C 0.8944(12) 0.1177(5) 0.5587(8) 0.0322(17) Uani 0.50 1 d P . .
C7 C 0.8203(6) 0.2341(3) 0.6093(4) 0.0419(10) Uani 1 1 d . . .
C8 C 0.8225(6) 0.1832(2) 0.6974(4) 0.0397(10) Uani 1 1 d . . .
H8 H 0.8167 0.1957 0.7765 0.048 Uiso 1 1 calc R . .
C9' C 0.7241(13) 0.2215(7) 0.3761(9) 0.061(3) Uani 0.50 1 d P . .
C9 C 0.9365(13) 0.2218(6) 0.4157(9) 0.050(2) Uani 0.50 1 d P . .
C10' C 0.7908(16) 0.2498(8) 0.3202(12) 0.060(3) Uiso 0.50 1 d P . .
C10 C 0.8544(11) 0.2697(5) 0.3453(8) 0.0323(18) Uiso 0.50 1 d P . .
C11 C 0.6875(4) -0.0198(2) 0.9349(3) 0.0246(7) Uani 1 1 d . . .
C12 C 0.5908(4) -0.0090(2) 1.0318(3) 0.0256(8) Uani 1 1 d . . .
H12 H 0.5916 -0.0579 1.0732 0.031 Uiso 1 1 calc R . .
C13 C 0.6659(5) 0.0479(3) 1.1295(4) 0.0390(10) Uani 1 1 d . . .
H13A H 0.5926 0.0551 1.1828 0.047 Uiso 1 1 calc R . .
H13B H 0.6757 0.0961 1.0905 0.047 Uiso 1 1 calc R . .
C14 C 0.8340(5) 0.0249(3) 1.2074(4) 0.0349(9) Uani 1 1 d . . .
N1 N 0.7768(15) 0.4408(6) -0.1218(10) 0.021(2) Uani 0.50 1 d P . .
N1' N 0.7484(15) 0.4290(7) -0.1324(12) 0.019(3) Uiso 0.50 1 d P . .
N2' N 0.7788(12) 0.3542(6) 0.0215(9) 0.049(2) Uiso 0.50 1 d P . .
N2 N 0.8568(9) 0.3741(4) 0.0486(5) 0.0261(14) Uani 0.50 1 d P . .
N3 N 0.8339(4) 0.11129(18) 0.6589(3) 0.0316(7) Uani 1 1 d . . .
N4 N 0.8878(11) 0.1910(4) 0.5226(6) 0.0322(15) Uani 0.50 1 d P . .
N4' N 0.7771(11) 0.1931(4) 0.5062(7) 0.0373(17) Uani 0.50 1 d P . .
O1 O 0.7116(3) 0.03855(17) 0.8756(2) 0.0326(6) Uani 1 1 d . . .
O2 O 0.7305(4) -0.08413(17) 0.9139(3) 0.0403(7) Uani 1 1 d . . .
O3 O 0.9380(3) 0.00644(18) 1.1489(2) 0.0383(7) Uani 1 1 d . . .
O4 O 0.8623(4) 0.0253(3) 1.3197(3) 0.0609(11) Uani 1 1 d . . .
O1W O 1.0407(5) -0.1534(2) 0.9974(4) 0.0652(11) Uani 1 1 d D . .
H1 H 0.947(6) -0.132(4) 0.966(6) 0.098 Uiso 1 1 d D . .
H2 H 1.123(7) -0.121(3) 1.023(6) 0.098 Uiso 1 1 d D . .

loop_
_atom_site_aniso_label
_atom_site_aniso_U_11
_atom_site_aniso_U_22
_atom_site_aniso_U_33
_atom_site_aniso_U_23
_atom_site_aniso_U_13
_atom_site_aniso_U_12
Zn1 0.0226(2) 0.0227(2) 0.0168(2) -0.00034(16) 0.00476(14) -0.00047(16)
C1 0.051(5) 0.031(4) 0.019(3) 0.007(3) 0.011(3) 0.009(4)
C2 0.038(6) 0.039(6) 0.029(5) 0.010(5) 0.004(5) 0.013(5)
C3 0.058(7) 0.036(5) 0.030(5) 0.009(4) 0.015(4) 0.013(5)
C4 0.079(7) 0.050(6) 0.015(4) 0.014(4) 0.000(4) -0.013(5)
C5 0.036(6) 0.143(13) 0.045(6) 0.033(8) 0.006(5) 0.010(7)
C6 0.046(6) 0.035(5) 0.021(4) 0.004(3) 0.013(4) 0.000(4)
C6' 0.038(5) 0.028(4) 0.031(4) 0.007(3) 0.009(4) 0.005(4)
C7 0.059(3) 0.033(2) 0.033(2) 0.0039(18) 0.011(2) 0.003(2)
C8 0.064(3) 0.030(2) 0.030(2) 0.0017(17) 0.0206(19) 0.007(2)
C9' 0.056(7) 0.090(9) 0.038(5) 0.038(5) 0.011(5) -0.012(6)
C9 0.060(6) 0.049(6) 0.047(5) 0.020(5) 0.024(5) 0.003(5)
C11 0.0185(16) 0.036(2) 0.0182(15) -0.0030(15) 0.0030(12) -0.0016(14)
C12 0.0199(17) 0.039(2) 0.0176(15) -0.0030(15) 0.0043(13) 0.0011(15)
C13 0.029(2) 0.058(3) 0.031(2) -0.015(2) 0.0094(16) 0.0031(19)
C14 0.027(2) 0.055(3) 0.0233(17) -0.0092(18) 0.0058(15) -0.0083(17)
N1 0.025(5) 0.016(5) 0.018(4) -0.004(3) 0.000(3) -0.005(4)
N2 0.038(4) 0.019(3) 0.017(3) 0.006(2) -0.001(3) -0.006(3)
N3 0.047(2) 0.0272(17) 0.0212(15) 0.0032(13) 0.0101(14) 0.0011(14)
N4 0.044(5) 0.033(4) 0.023(3) 0.002(3) 0.015(3) 0.002(3)
N4' 0.039(4) 0.041(4) 0.032(4) 0.016(3) 0.008(3) -0.006(3)
O1 0.0337(15) 0.0415(16) 0.0253(13) 0.0024(12) 0.0122(11) 0.0023(12)
O2 0.0454(18) 0.0339(16) 0.0444(17) -0.0141(13) 0.0162(14) 0.0014(13)
O3 0.0238(14) 0.069(2) 0.0217(13) -0.0014(13) 0.0041(10) 0.0081(13)
O4 0.046(2) 0.116(3) 0.0211(15) -0.0103(17) 0.0077(13) 0.003(2)
O1W 0.071(3) 0.038(2) 0.078(3) 0.0094(19) 0.001(2) 0.0004(18)

loop_
_atom_type_symbol
_atom_type_description
_atom_type_scat_dispersion_real
_atom_type_scat_dispersion_imag
_atom_type_scat_source
C C 0.0033 0.0016 'International Tables Vol C Tables 4.2.6.8 and 6.1.1.4'
H H 0.0000 0.0000 'International Tables Vol C Tables 4.2.6.8 and 6.1.1.4'
N N 0.0061 0.0033 'International Tables Vol C Tables 4.2.6.8 and 6.1.1.4'
O O 0.0106 0.0060 'International Tables Vol C Tables 4.2.6.8 and 6.1.1.4'
Zn Zn 0.2839 1.4301 'International Tables Vol C Tables 4.2.6.8 and 6.1.1.4'

loop_
_geom_angle_atom_site_label_1
_geom_angle_atom_site_label_2
_geom_angle_atom_site_label_3
_geom_angle
_geom_angle_site_symmetry_1
_geom_angle_site_symmetry_3
_geom_angle_publ_flag
O3 Zn1 O1 105.09(11) 3_757 . ?
O3 Zn1 N1 121.8(3) 3_757 2_645 ?
O1 Zn1 N1 113.4(4) . 2_645 ?
O3 Zn1 N1' 113.0(3) 3_757 2_645 ?
O1 Zn1 N1' 117.0(4) . 2_645 ?
N1 Zn1 N1' 9.0(5) 2_645 2_645 ?
O3 Zn1 N3 110.08(14) 3_757 . ?
O1 Zn1 N3 102.75(13) . . ?
N1 Zn1 N3 102.1(3) 2_645 . ?
N1' Zn1 N3 108.4(4) 2_645 . ?
C1 C1' N1' 76.2(9) . . ?
C1 C1' N2' 80.5(9) . . ?
N1' C1' N2' 103.6(10) . . ?
C1 C1' N1 64.1(8) . . ?
N2' C1' N1 103.7(9) . . ?
C1 C1' N2 54.3(7) . . ?
N1' C1' N2 96.1(9) . . ?
N1 C1' N2 91.0(8) . . ?
C1 C1' C3' 84.8(8) . . ?
N2' C1' C3' 68.2(6) . . ?
N2 C1' C3' 70.9(5) . . ?
C1' C1 N1 74.5(9) . . ?
C1' C1 N2 89.5(9) . . ?
N1 C1 N2 110.9(8) . . ?
C1' C1 N1' 62.9(8) . . ?
N2 C1 N1' 105.8(8) . . ?
C1' C1 N2' 61.3(8) . . ?
N1 C1 N2' 99.5(8) . . ?
N1' C1 N2' 90.3(8) . . ?
C1' C1 C3 87.2(8) . . ?
N2 C1 C3 72.2(5) . . ?
N2' C1 C3 71.8(5) . . ?
N2' C2' C3' 103.4(12) . . ?
C3' C2' N2 106.5(11) . . ?
N2' C2' C3 105.6(11) . . ?
N2 C2' C3 93.9(9) . . ?
N2 C2 C3 108.2(9) . . ?
N2' C2 C3 107.2(9) . . ?
N2 C2 C3' 109.6(9) . . ?
N2' C2 C3' 93.3(9) . . ?
C3' C3 C2 83.3(14) . . ?
C3' C3 N1 83.0(13) . . ?
C2 C3 N1 107.0(9) . . ?
C3' C3 N1' 70.1(13) . . ?
C2 C3 N1' 105.1(9) . . ?
C3' C3 C2' 64.6(13) . . ?
N1 C3 C2' 105.7(10) . . ?
N1' C3 C2' 99.7(10) . . ?
C3' C3 C1 92.6(12) . . ?
C2 C3 C1 71.0(6) . . ?
C2' C3 C1 76.3(7) . . ?
C3 C3' N1' 81.0(13) . . ?
C3 C3' C2' 87.3(14) . . ?
N1' C3' C2' 110.9(11) . . ?
C3 C3' N1 69.5(12) . . ?
C2' C3' N1 108.7(10) . . ?
C3 C3' C2 68.7(13) . . ?
N1' C3' C2 103.8(10) . . ?
N1 C3' C2 98.3(9) . . ?
C3 C3' C1' 95.2(12) . . ?
C2' C3' C1' 76.7(8) . . ?
C2 C3' C1' 76.5(7) . . ?
C5' C4 N2 119.8(9) . . ?
N2 C4 C5 110.1(8) . . ?
C5' C4 C4' 54.9(8) . . ?
N2 C4 C4' 73.5(7) . . ?
C5' C4 N2' 99.5(8) . . ?
C5 C4 N2' 87.6(7) . . ?
C4' C4 N2' 51.0(6) . . ?
C5 C4' N2' 127.9(15) . . ?
C5' C4' N2' 109.7(12) . . ?
C5 C4' C4 61.0(11) . . ?
C5' C4' C4 48.6(8) . . ?
N2' C4' C4 68.5(8) . . ?
C5 C4' N2 107.5(13) . . ?
C5' C4' N2 91.0(10) . . ?
C4 C4' N2 47.4(5) . . ?
C5 C5' C4 98(2) . . ?
C4 C5' C4' 76.6(10) . . ?
C5 C5' C10 87.2(19) . . ?
C4 C5' C10 127.2(10) . . ?
C4' C5' C10 126.2(12) . . ?
C5 C5' C10' 71.4(18) . . ?
C4 C5' C10' 145.3(11) . . ?
C4' C5' C10' 107.5(11) . . ?
C5' C5 C4' 120(2) . . ?
C5' C5 C10' 86.4(18) . . ?
C4' C5 C10' 145.2(16) . . ?
C5' C5 C4 59.8(19) . . ?
C4' C5 C4 81.6(11) . . ?
C10' C5 C4 133.2(11) . . ?
C5' C5 C10 70.5(17) . . ?
C4' C5 C10 168.3(15) . . ?
C4 C5 C10 109.0(9) . . ?
C6' C6 N3 70.8(8) . . ?
C6' C6 N4' 94.3(10) . . ?
N3 C6 N4' 109.8(7) . . ?
C6' C6 N4 59.3(8) . . ?
N3 C6 N4 98.2(6) . . ?
C6 C6' N3 70.2(8) . . ?
C6 C6' N4 85.8(9) . . ?
N3 C6' N4 109.5(7) . . ?
C6 C6' N4' 53.3(8) . . ?
N3 C6' N4' 92.8(6) . . ?
C8 C7 N4' 103.3(5) . . ?
C8 C7 N4 102.1(4) . . ?
C7 C8 N3 112.5(4) . . ?
C7 C8 H8 123.7 . . ?
N3 C8 H8 123.7 . . ?
C10' C9' N4' 131.0(12) . . ?
C10 C9' N4' 110.9(8) . . ?
C10' C9' C9 59.2(9) . . ?
N4' C9' C9 73.3(6) . . ?
C10' C9' N4 105.2(11) . . ?
C10 C9' N4 86.9(6) . . ?
C9 C9' N4 46.6(4) . . ?
C10 C9 N4 123.3(10) . . ?
N4 C9 C10' 111.3(9) . . ?
C10 C9 C9' 57.5(7) . . ?
N4 C9 C9' 74.3(6) . . ?
C10 C9 N4' 99.4(8) . . ?
C10' C9 N4' 85.0(8) . . ?
C9' C9 N4' 48.0(4) . . ?
C10 C10' C9' 120(2) . . ?
C10 C10' C5 84.4(17) . . ?
C9' C10' C5 148.3(14) . . ?
C10 C10' C9 54.7(14) . . ?
C9' C10' C9 83.1(11) . . ?
C5 C10' C9 128.5(11) . . ?
C10 C10' C5' 70.0(16) . . ?
C9' C10' C5' 169.4(14) . . ?
C9 C10' C5' 106.8(10) . . ?
C10' C10 C9 100.3(17) . . ?
C10' C10 C5' 85.7(16) . . ?
C9 C10 C5' 129.4(10) . . ?
C9 C10 C9' 77.9(8) . . ?
C5' C10 C9' 123.7(9) . . ?
C10' C10 C5 71.3(16) . . ?
C9 C10 C5 146.7(11) . . ?
C9' C10 C5 106.9(8) . . ?
O2 C11 O1 123.6(3) . . ?
O2 C11 C12 119.2(3) . . ?
O1 C11 C12 117.1(3) . . ?
C13 C12 C11 113.8(3) . . ?
C13 C12 C12 112.8(4) . 3_657 ?
C11 C12 C12 109.7(3) . 3_657 ?
C13 C12 H12 106.7 . . ?
C11 C12 H12 106.7 . . ?
C12 C12 H12 106.7 3_657 . ?
C12 C13 C14 113.9(4) . . ?
C12 C13 H13A 108.8 . . ?
C14 C13 H13A 108.8 . . ?
C12 C13 H13B 108.8 . . ?
C14 C13 H13B 108.8 . . ?
H13A C13 H13B 107.7 . . ?
O4 C14 O3 123.7(4) . . ?
O4 C14 C13 120.5(4) . . ?
O3 C14 C13 115.8(3) . . ?
C1 N1 C3 100.2(9) . . ?
C3 N1 C1' 106.8(9) . . ?
C1 N1 C3' 105.0(9) . . ?
C1' N1 C3' 92.4(8) . . ?
C1 N1 Zn1 131.7(9) . 2_655 ?
C3 N1 Zn1 127.5(8) . 2_655 ?
C1' N1 Zn1 117.1(8) . 2_655 ?
C3' N1 Zn1 120.7(8) . 2_655 ?
C1' N1' C3' 103.7(11) . . ?
C1' N1' C3 111.9(11) . . ?
C3' N1' C1 106.3(10) . . ?
C3 N1' C1 94.2(9) . . ?
C1' N1' Zn1 121.8(10) . 2_655 ?
C3' N1' Zn1 128.9(10) . 2_655 ?
C3 N1' Zn1 126.1(9) . 2_655 ?
C1 N1' Zn1 122.9(9) . 2_655 ?
N2 N2' C2' 86.0(12) . . ?
N2 N2' C2 65.5(11) . . ?
N2 N2' C1' 97.6(12) . . ?
C2' N2' C1' 111.6(10) . . ?
C2 N2' C1' 111.5(9) . . ?
N2 N2' C4' 110.3(12) . . ?
C2' N2' C4' 123.2(11) . . ?
C2 N2' C4' 129.4(10) . . ?
C1' N2' C4' 118.9(10) . . ?
N2 N2' C1 59.4(9) . . ?
C2' N2' C1 104.4(9) . . ?
C2 N2' C1 92.0(8) . . ?
C4' N2' C1 131.2(9) . . ?
N2 N2' C4 49.9(9) . . ?
C2' N2' C4 110.7(9) . . ?
C2 N2' C4 96.1(8) . . ?
C1' N2' C4 122.9(8) . . ?
C4' N2' C4 60.5(7) . . ?
C1 N2' C4 95.0(7) . . ?
N2' N2 C1 92.4(11) . . ?
C2 N2 C1 108.5(7) . . ?
N2' N2 C2' 63.0(10) . . ?
C1 N2 C2' 108.3(8) . . ?
N2' N2 C4 107.5(11) . . ?
C2 N2 C4 123.4(8) . . ?
C1 N2 C4 126.1(7) . . ?
C2' N2 C4 125.5(8) . . ?
N2' N2 C1' 56.2(10) . . ?
C2 N2 C1' 101.8(7) . . ?
C2' N2 C1' 91.0(7) . . ?
C4 N2 C1' 130.3(7) . . ?
N2' N2 C4' 48.5(10) . . ?
C2 N2 C4' 109.3(9) . . ?
C1 N2 C4' 118.3(8) . . ?
C2' N2 C4' 94.2(8) . . ?
C4 N2 C4' 59.1(7) . . ?
C1' N2 C4' 89.2(7) . . ?
C6 N3 C8 101.7(5) . . ?
C6' N3 C8 105.1(5) . . ?
C6 N3 Zn1 125.9(4) . . ?
C6' N3 Zn1 122.9(4) . . ?
C8 N3 Zn1 128.9(3) . . ?
N4' N4 C6' 93.7(9) . . ?
N4' N4 C7 64.0(7) . . ?
C6' N4 C7 107.0(6) . . ?
N4' N4 C9 107.4(9) . . ?
C6' N4 C9 126.9(7) . . ?
C7 N4 C9 126.1(7) . . ?
N4' N4 C6 58.9(7) . . ?
C7 N4 C6 92.2(6) . . ?
C9 N4 C6 130.9(7) . . ?
N4' N4 C9' 48.5(7) . . ?
C6' N4 C9' 119.1(7) . . ?
C7 N4 C9' 96.3(6) . . ?
C9 N4 C9' 59.1(6) . . ?
C6 N4 C9' 90.7(6) . . ?
N4 N4' C7 78.5(7) . . ?
N4 N4' C6 85.9(9) . . ?
C7 N4' C6 108.7(6) . . ?
N4 N4' C9' 104.7(9) . . ?
C7 N4' C9' 127.9(8) . . ?
C6 N4' C9' 123.3(8) . . ?
N4 N4' C6' 53.6(7) . . ?
C7 N4' C6' 96.5(5) . . ?
C9' N4' C6' 127.8(8) . . ?
N4 N4' C9 46.1(6) . . ?
C7 N4' C9 103.8(6) . . ?
C6 N4' C9 113.0(7) . . ?
C9' N4' C9 58.7(6) . . ?
C6' N4' C9 88.1(6) . . ?
C11 O1 Zn1 111.2(2) . . ?
C14 O3 Zn1 116.4(2) . 3_757 ?
H1 O1W H2 113(7) . . ?

loop_
_geom_bond_atom_site_label_1
_geom_bond_atom_site_label_2
_geom_bond_distance
_geom_bond_site_symmetry_2
_geom_bond_publ_flag
Zn1 O3 1.949(3) 3_757 ?
Zn1 O1 1.999(3) . ?
Zn1 N1 2.017(11) 2_645 ?
Zn1 N1' 2.028(14) 2_645 ?
Zn1 N3 2.028(3) . ?
C1' C1 0.982(13) . ?
C1' N1' 1.333(17) . ?
C1' N2' 1.391(14) . ?
C1' N1 1.429(16) . ?
C1' N2 1.659(12) . ?
C1 N1 1.335(13) . ?
C1 N2 1.347(10) . ?
C1 N1' 1.455(15) . ?
C1 N2' 1.564(13) . ?
C2' N2' 1.284(18) . ?
C2' C3' 1.324(18) . ?
C2' N2 1.437(16) . ?
C2' C3 1.464(17) . ?
C2 N2 1.242(14) . ?
C2 N2' 1.351(15) . ?
C2 C3 1.372(13) . ?
C2 C3' 1.463(14) . ?
C3 C3' 0.691(12) . ?
C3 N1 1.402(15) . ?
C3 N1' 1.411(17) . ?
C3' N1' 1.343(17) . ?
C3' N1 1.486(15) . ?
C4 C5' 1.327(15) . ?
C4 N2 1.476(9) . ?
C4 C5 1.521(16) . ?
C4 N2' 1.840(12) . ?
C4' C5 1.057(17) . ?
C4' C5' 1.447(19) . ?
C4' N2' 1.537(17) . ?
C4' N2 1.924(17) . ?
C5' C5 0.590(14) . ?
C5' C10 1.469(15) . ?
C5' C10' 1.559(18) . ?
C5 C10' 1.481(15) . ?
C5 C10 1.556(12) . ?
C6 C6' 0.901(11) . ?
C6 N3 1.346(8) . ?
C6 N4' 1.347(11) . ?
C6 N4 1.569(12) . ?
C6' N3 1.351(9) . ?
C6' N4 1.353(11) . ?
C6' N4' 1.676(12) . ?
C7 N4' 1.338(9) . ?
C7 N4 1.458(8) . ?
C8 N3 1.351(5) . ?
C8 H8 0.9300 . ?
C9' C10' 1.066(15) . ?
C9' C10 1.496(13) . ?
C9' N4' 1.506(11) . ?
C9' N4 1.945(12) . ?
C9 C10 1.245(13) . ?
C9 N4 1.468(11) . ?
C9 C10' 1.500(16) . ?
C9 N4' 1.942(12) . ?
C10' C10 0.644(13) . ?
C11 O2 1.232(5) . ?
C11 O1 1.271(5) . ?
C11 C12 1.525(5) . ?
C12 C13 1.506(5) . ?
C12 C12 1.553(7) 3_657 ?
C12 H12 0.9800 . ?
C13 C14 1.525(6) . ?
C13 H13A 0.9700 . ?
C13 H13B 0.9700 . ?
C14 O4 1.226(5) . ?
C14 O3 1.262(5) . ?
N1 Zn1 2.017(11) 2_655 ?
N1' Zn1 2.028(14) 2_655 ?
N2' N2 0.740(9) . ?
N4 N4' 0.906(9) . ?
O3 Zn1 1.949(3) 3_757 ?
O1W H1 0.87(3) . ?
O1W H2 0.89(3) . ?

loop_
_geom_hbond_atom_site_label_D
_geom_hbond_atom_site_label_H
_geom_hbond_atom_site_label_A
_geom_hbond_distance_DH
_geom_hbond_distance_HA
_geom_hbond_distance_DA
_geom_hbond_angle_DHA
_geom_hbond_site_symmetry_A
O1W H2 O1 0.89(3) 2.13(4) 3.004(5) 165(7) 3_757

loop_
_geom_torsion_atom_site_label_1
_geom_torsion_atom_site_label_2
_geom_torsion_atom_site_label_3
_geom_torsion_atom_site_label_4
_geom_torsion
_geom_torsion_site_symmetry_1
_geom_torsion_site_symmetry_2
_geom_torsion_site_symmetry_3
_geom_torsion_site_symmetry_4
_geom_torsion_publ_flag
N1' C1' C1 N1 3.8(11) . . . . ?
N2' C1' C1 N1 110.4(8) . . . . ?
N2 C1' C1 N1 111.9(7) . . . . ?
C3' C1' C1 N1 41.7(7) . . . . ?
N1' C1' C1 N2 -108.1(8) . . . . ?
N2' C1' C1 N2 -1.5(7) . . . . ?
N1 C1' C1 N2 -111.9(7) . . . . ?
C3' C1' C1 N2 -70.2(5) . . . . ?
N2' C1' C1 N1' 106.7(9) . . . . ?
N1 C1' C1 N1' -3.8(11) . . . . ?
N2 C1' C1 N1' 108.1(8) . . . . ?
C3' C1' C1 N1' 37.9(7) . . . . ?
N1' C1' C1 N2' -106.7(9) . . . . ?
N1 C1' C1 N2' -110.4(8) . . . . ?
N2 C1' C1 N2' 1.5(7) . . . . ?
C3' C1' C1 N2' -68.7(6) . . . . ?
N1' C1' C1 C3 -35.9(7) . . . . ?
N2' C1' C1 C3 70.7(6) . . . . ?
N1 C1' C1 C3 -39.7(6) . . . . ?
N2 C1' C1 C3 72.2(5) . . . . ?
C3' C1' C1 C3 2.0(5) . . . . ?
N2 C2 C3 C3' -97.5(15) . . . . ?
N2' C2 C3 C3' -63.0(15) . . . . ?
N2 C2 C3 N1 -17.0(15) . . . . ?
N2' C2 C3 N1 17.5(15) . . . . ?
C3' C2 C3 N1 80.6(14) . . . . ?
N2 C2 C3 N1' -30.3(15) . . . . ?
N2' C2 C3 N1' 4.2(15) . . . . ?
C3' C2 C3 N1' 67.2(13) . . . . ?
N2 C2 C3 C2' -106(3) . . . . ?
N2' C2 C3 C2' -71(3) . . . . ?
C3' C2 C3 C2' -8(3) . . . . ?
N2 C2 C3 C1 -2.5(9) . . . . ?
N2' C2 C3 C1 32.1(10) . . . . ?
C3' C2 C3 C1 95.1(12) . . . . ?
N2' C2' C3 C3' -89.4(14) . . . . ?
N2 C2' C3 C3' -118.5(14) . . . . ?
N2' C2' C3 C2 81(3) . . . . ?
C3' C2' C3 C2 171(4) . . . . ?
N2 C2' C3 C2 52(3) . . . . ?
N2' C2' C3 N1 -15.3(13) . . . . ?
C3' C2' C3 N1 74.1(14) . . . . ?
N2 C2' C3 N1 -44.4(11) . . . . ?
N2' C2' C3 N1' -27.0(12) . . . . ?
C3' C2' C3 N1' 62.4(13) . . . . ?
N2 C2' C3 N1' -56.1(10) . . . . ?
N2' C2' C3 C1 10.2(9) . . . . ?
C3' C2' C3 C1 99.6(12) . . . . ?
N2 C2' C3 C1 -18.9(7) . . . . ?
C1' C1 C3 C3' -6.1(15) . . . . ?
N1 C1 C3 C3' -75.4(15) . . . . ?
N2 C1 C3 C3' 84.3(14) . . . . ?
N1' C1 C3 C3' -57.2(14) . . . . ?
N2' C1 C3 C3' 54.6(13) . . . . ?
C1' C1 C3 C2 -88.1(11) . . . . ?
N1 C1 C3 C2 -157.5(14) . . . . ?
N2 C1 C3 C2 2.3(8) . . . . ?
N1' C1 C3 C2 -139.3(13) . . . . ?
N2' C1 C3 C2 -27.5(9) . . . . ?
C1' C1 C3 N1 69.4(12) . . . . ?
N2 C1 C3 N1 159.7(12) . . . . ?
N1' C1 C3 N1 18.2(12) . . . . ?
N2' C1 C3 N1 130.0(11) . . . . ?
C1' C1 C3 N1' 51.2(11) . . . . ?
N1 C1 C3 N1' -18.2(12) . . . . ?
N2 C1 C3 N1' 141.5(11) . . . . ?
N2' C1 C3 N1' 111.8(10) . . . . ?
C1' C1 C3 C2' -69.1(10) . . . . ?
N1 C1 C3 C2' -138.5(13) . . . . ?
N2 C1 C3 C2' 21.2(7) . . . . ?
N1' C1 C3 C2' -120.3(12) . . . . ?
N2' C1 C3 C2' -8.5(7) . . . . ?
C2 C3 C3' N1' 108.7(9) . . . . ?
N1 C3 C3' N1' 0.6(11) . . . . ?
C2' C3 C3' N1' 111.7(10) . . . . ?
C1 C3 C3' N1' 38.2(8) . . . . ?
C2 C3 C3' C2' -3.0(11) . . . . ?
N1 C3 C3' C2' -111.1(9) . . . . ?
N1' C3 C3' C2' -111.7(10) . . . . ?
C1 C3 C3' C2' -73.5(8) . . . . ?
C2 C3 C3' N1 108.1(8) . . . . ?
N1' C3 C3' N1 -0.6(11) . . . . ?
C2' C3 C3' N1 111.1(9) . . . . ?
C1 C3 C3' N1 37.6(5) . . . . ?
N1 C3 C3' C2 -108.1(8) . . . . ?
N1' C3 C3' C2 -108.7(9) . . . . ?
C2' C3 C3' C2 3.0(11) . . . . ?
C1 C3 C3' C2 -70.5(6) . . . . ?
C2 C3 C3' C1' 73.3(7) . . . . ?
N1 C3 C3' C1' -34.8(7) . . . . ?
N1' C3 C3' C1' -35.3(7) . . . . ?
C2' C3 C3' C1' 76.3(9) . . . . ?
C1 C3 C3' C1' 2.8(7) . . . . ?
N2' C2' C3' C3 98.0(13) . . . . ?
N2 C2' C3' C3 66.1(13) . . . . ?
N2' C2' C3' N1' 18.7(14) . . . . ?
N2 C2' C3' N1' -13.2(13) . . . . ?
C3 C2' C3' N1' -79.3(13) . . . . ?
N2' C2' C3' N1 30.7(13) . . . . ?
N2 C2' C3' N1 -1.2(13) . . . . ?
C3 C2' C3' N1 -67.3(12) . . . . ?
N2' C2' C3' C2 89(3) . . . . ?
N2 C2' C3' C2 57(3) . . . . ?
C3 C2' C3' C2 -9(3) . . . . ?
N2' C2' C3' C1' 2.0(9) . . . . ?
N2 C2' C3' C1' -29.9(8) . . . . ?
C3 C2' C3' C1' -96.0(12) . . . . ?
N2 C2 C3' C3 92.2(15) . . . . ?
N2' C2 C3' C3 121.5(14) . . . . ?
N2 C2 C3' N1' 17.8(14) . . . . ?
N2' C2 C3' N1' 47.0(12) . . . . ?
C3 C2 C3' N1' -74.4(13) . . . . ?
N2 C2 C3' C2' -97(3) . . . . ?
N2' C2 C3' C2' -68(3) . . . . ?
C3 C2 C3' C2' 171(4) . . . . ?
N2 C2 C3' N1 28.1(13) . . . . ?
N2' C2 C3' N1 57.4(11) . . . . ?
C3 C2 C3' N1 -64.1(12) . . . . ?
N2 C2 C3' C1' -8.9(10) . . . . ?
N2' C2 C3' C1' 20.3(8) . . . . ?
C3 C2 C3' C1' -101.1(12) . . . . ?
C1 C1' C3' C3 -6.1(15) . . . . ?
N1' C1' C3' C3 68.2(15) . . . . ?
N2' C1' C3' C3 -87.9(14) . . . . ?
N1 C1' C3' C3 52.0(14) . . . . ?
N2 C1' C3' C3 -60.0(13) . . . . ?
C1 C1' C3' N1' -74.3(11) . . . . ?
N2' C1' C3' N1' -156.1(13) . . . . ?
N1 C1' C3' N1' -16.2(13) . . . . ?
N2 C1' C3' N1' -128.2(11) . . . . ?
C1 C1' C3' C2' 79.9(10) . . . . ?
N1' C1' C3' C2' 154.2(13) . . . . ?
N2' C1' C3' C2' -1.9(8) . . . . ?
N1 C1' C3' C2' 137.9(11) . . . . ?
N2 C1' C3' C2' 26.0(7) . . . . ?
C1 C1' C3' N1 -58.0(10) . . . . ?
N1' C1' C3' N1 16.2(13) . . . . ?
N2' C1' C3' N1 -139.9(11) . . . . ?
N2 C1' C3' N1 -111.9(10) . . . . ?
C1 C1' C3' C2 60.5(10) . . . . ?
N1' C1' C3' C2 134.8(13) . . . . ?
N2' C1' C3' C2 -21.3(9) . . . . ?
N1 C1' C3' C2 118.6(11) . . . . ?
N2 C1' C3' C2 6.6(7) . . . . ?
C5' C4 C4' C5 20.3(13) . . . . ?
N2 C4 C4' C5 167.5(15) . . . . ?
N2' C4 C4' C5 166.4(16) . . . . ?
N2 C4 C4' C5' 147.3(11) . . . . ?
C5 C4 C4' C5' -20.3(13) . . . . ?
N2' C4 C4' C5' 146.2(12) . . . . ?
C5' C4 C4' N2' -146.2(12) . . . . ?
N2 C4 C4' N2' 1.1(6) . . . . ?
C5 C4 C4' N2' -166.4(16) . . . . ?
C5' C4 C4' N2 -147.3(11) . . . . ?
C5 C4 C4' N2 -167.5(15) . . . . ?
N2' C4 C4' N2 -1.1(6) . . . . ?
N2 C4 C5' C5 -70(2) . . . . ?
C4' C4 C5' C5 -33(2) . . . . ?
N2' C4 C5' C5 -59(2) . . . . ?
N2 C4 C5' C4' -36.7(12) . . . . ?
C5 C4 C5' C4' 33(2) . . . . ?
N2' C4 C5' C4' -26.0(9) . . . . ?
N2 C4 C5' C10 -162.2(10) . . . . ?
C5 C4 C5' C10 -92(2) . . . . ?
C4' C4 C5' C10 -125.5(16) . . . . ?
N2' C4 C5' C10 -151.5(11) . . . . ?
N2 C4 C5' C10' -138.1(17) . . . . ?
C5 C4 C5' C10' -68(3) . . . . ?
C4' C4 C5' C10' -101(2) . . . . ?
N2' C4 C5' C10' -127.4(18) . . . . ?
N2' C4' C5' C5 154(4) . . . . ?
C4 C4' C5' C5 121(4) . . . . ?
N2 C4' C5' C5 144(3) . . . . ?
C5 C4' C5' C4 -121(4) . . . . ?
N2' C4' C5' C4 33.4(11) . . . . ?
N2 C4' C5' C4 23.5(8) . . . . ?
C5 C4' C5' C10 6(3) . . . . ?
N2' C4' C5' C10 159.9(11) . . . . ?
C4 C4' C5' C10 126.5(15) . . . . ?
N2 C4' C5' C10 150.0(11) . . . . ?
C5 C4' C5' C10' 24(3) . . . . ?
N2' C4' C5' C10' 177.6(10) . . . . ?
C4 C4' C5' C10' 144.2(12) . . . . ?
N2 C4' C5' C10' 167.6(9) . . . . ?
C4 C5' C5 C4' 58(3) . . . . ?
C10 C5' C5 C4' -175(2) . . . . ?
C10' C5' C5 C4' -156(3) . . . . ?
C4 C5' C5 C10' -146.1(10) . . . . ?
C4' C5' C5 C10' 156(3) . . . . ?
C10 C5' C5 C10' -18.9(9) . . . . ?
C4' C5' C5 C4 -58(3) . . . . ?
C10 C5' C5 C4 127.2(12) . . . . ?
C10' C5' C5 C4 146.1(10) . . . . ?
C4 C5' C5 C10 -127.2(12) . . . . ?
C4' C5' C5 C10 175(2) . . . . ?
C10' C5' C5 C10 18.9(9) . . . . ?
N2' C4' C5 C5' -32(4) . . . . ?
C4 C4' C5 C5' -48(3) . . . . ?
N2 C4' C5 C5' -38(4) . . . . ?
C5' C4' C5 C10' -135(6) . . . . ?
N2' C4' C5 C10' -167(2) . . . . ?
C4 C4' C5 C10' 177(3) . . . . ?
N2 C4' C5 C10' -173(2) . . . . ?
C5' C4' C5 C4 48(3) . . . . ?
N2' C4' C5 C4 16.1(19) . . . . ?
N2 C4' C5 C4 9.6(12) . . . . ?
C5' C4' C5 C10 -157(12) . . . . ?
N2' C4' C5 C10 171(8) . . . . ?
C4 C4' C5 C10 155(10) . . . . ?
N2 C4' C5 C10 165(9) . . . . ?
N2 C4 C5 C5' 120(2) . . . . ?
C4' C4 C5 C5' 133(3) . . . . ?
N2' C4 C5 C5' 122(2) . . . . ?
C5' C4 C5 C4' -133(3) . . . . ?
N2 C4 C5 C4' -12.7(15) . . . . ?
N2' C4 C5 C4' -10.5(13) . . . . ?
C5' C4 C5 C10' 49.8(18) . . . . ?
N2 C4 C5 C10' 169.5(15) . . . . ?
C4' C4 C5 C10' -178(3) . . . . ?
N2' C4 C5 C10' 171.7(17) . . . . ?
C5' C4 C5 C10 52.6(18) . . . . ?
N2 C4 C5 C10 172.4(9) . . . . ?
C4' C4 C5 C10 -174.9(19) . . . . ?
N2' C4 C5 C10 174.6(10) . . . . ?
N4' C6 C6' N3 109.5(6) . . . . ?
N4 C6 C6' N3 112.5(6) . . . . ?
N3 C6 C6' N4 -112.5(6) . . . . ?
N4' C6 C6' N4 -3.0(7) . . . . ?
N3 C6 C6' N4' -109.5(6) . . . . ?
N4 C6 C6' N4' 3.0(7) . . . . ?
N4' C7 C8 N3 19.5(7) . . . . ?
N4 C7 C8 N3 -18.9(6) . . . . ?
C10' C9' C9 C10 20.9(11) . . . . ?
N4' C9' C9 C10 -146.5(10) . . . . ?
N4 C9' C9 C10 -148.8(10) . . . . ?
C10' C9' C9 N4 169.7(13) . . . . ?
C10 C9' C9 N4 148.8(10) . . . . ?
N4' C9' C9 N4 2.2(6) . . . . ?
C10 C9' C9 C10' -20.9(11) . . . . ?
N4' C9' C9 C10' -167.4(14) . . . . ?
N4 C9' C9 C10' -169.7(13) . . . . ?
C10' C9' C9 N4' 167.4(14) . . . . ?
C10 C9' C9 N4' 146.5(10) . . . . ?
N4 C9' C9 N4' -2.2(6) . . . . ?
N4' C9' C10' C10 -26(3) . . . . ?
C9 C9' C10' C10 -42(2) . . . . ?
N4 C9' C10' C10 -34(3) . . . . ?
C10 C9' C10' C5 -136(4) . . . . ?
N4' C9' C10' C5 -162(2) . . . . ?
C9 C9' C10' C5 -178(3) . . . . ?
N4 C9' C10' C5 -171(2) . . . . ?
C10 C9' C10' C9 42(2) . . . . ?
N4' C9' C10' C9 16.0(18) . . . . ?
N4 C9' C10' C9 7.8(10) . . . . ?
C10 C9' C10' C5' -159(10) . . . . ?
N4' C9' C10' C5' 175(7) . . . . ?
C9 C9' C10' C5' 159(8) . . . . ?
N4 C9' C10' C5' 167(8) . . . . ?
C5' C5 C10' C10 48(3) . . . . ?
C4' C5 C10' C10 -170(3) . . . . ?
C4 C5 C10' C10 7(3) . . . . ?
C5' C5 C10' C9' -169(3) . . . . ?
C4' C5 C10' C9' -27(5) . . . . ?
C4 C5 C10' C9' 149(2) . . . . ?
C10 C5 C10' C9' 143(4) . . . . ?
C5' C5 C10' C9 13(3) . . . . ?
C4' C5 C10' C9 155(3) . . . . ?
C4 C5 C10' C9 -28(3) . . . . ?
C10 C5 C10' C9 -35.0(13) . . . . ?
C4' C5 C10' C5' 143(5) . . . . ?
C4 C5 C10' C5' -41.4(17) . . . . ?
C10 C5 C10' C5' -48(3) . . . . ?
N4 C9 C10' C10 123.9(18) . . . . ?
C9' C9 C10' C10 135(2) . . . . ?
N4' C9 C10' C10 125.2(17) . . . . ?
C10 C9 C10' C9' -135(2) . . . . ?
N4 C9 C10' C9' -10.7(13) . . . . ?
N4' C9 C10' C9' -9.3(10) . . . . ?
C10 C9 C10' C5 44.3(17) . . . . ?
N4 C9 C10' C5 168.2(13) . . . . ?
C9' C9 C10' C5 179(2) . . . . ?
N4' C9 C10' C5 169.5(14) . . . . ?
C10 C9 C10' C5' 49.4(15) . . . . ?
N4 C9 C10' C5' 173.3(9) . . . . ?
C9' C9 C10' C5' -176.1(16) . . . . ?
N4' C9 C10' C5' 174.6(9) . . . . ?
C5 C5' C10' C10 -128(3) . . . . ?
C4 C5' C10' C10 -52(3) . . . . ?
C4' C5' C10' C10 -143.6(17) . . . . ?
C5 C5' C10' C9' 32(9) . . . . ?
C4 C5' C10' C9' 108(8) . . . . ?
C4' C5' C10' C9' 17(9) . . . . ?
C10 C5' C10' C9' 160(9) . . . . ?
C4 C5' C10' C5 76(3) . . . . ?
C4' C5' C10' C5 -15(2) . . . . ?
C10 C5' C10' C5 128(3) . . . . ?
C5 C5' C10' C9 -169(2) . . . . ?
C4 C5' C10' C9 -93(2) . . . . ?
C4' C5' C10' C9 175.1(11) . . . . ?
C10 C5' C10' C9 -41.3(13) . . . . ?
C9' C10' C10 C9 55(2) . . . . ?
C5 C10' C10 C9 -146.7(10) . . . . ?
C5' C10' C10 C9 -129.3(11) . . . . ?
C9' C10' C10 C5' -175.9(19) . . . . ?
C5 C10' C10 C5' -17.4(9) . . . . ?
C9 C10' C10 C5' 129.3(11) . . . . ?
C5 C10' C10 C9' 159(2) . . . . ?
C9 C10' C10 C9' -55(2) . . . . ?
C5' C10' C10 C9' 175.9(19) . . . . ?
C9' C10' C10 C5 -159(2) . . . . ?
C9 C10' C10 C5 146.7(10) . . . . ?
C5' C10' C10 C5 17.4(9) . . . . ?
N4 C9 C10 C10' -68(2) . . . . ?
C9' C9 C10 C10' -31.0(16) . . . . ?
N4' C9 C10 C10' -55.6(18) . . . . ?
N4 C9 C10 C5' -160.6(10) . . . . ?
C10' C9 C10 C5' -93(2) . . . . ?
C9' C9 C10 C5' -123.9(14) . . . . ?
N4' C9 C10 C5' -148.4(11) . . . . ?
N4 C9 C10 C9' -36.7(11) . . . . ?
C10' C9 C10 C9' 31.0(16) . . . . ?
N4' C9 C10 C9' -24.5(7) . . . . ?
N4 C9 C10 C5 -139.2(16) . . . . ?
C10' C9 C10 C5 -71(2) . . . . ?
C9' C9 C10 C5 -102.4(19) . . . . ?
N4' C9 C10 C5 -127.0(17) . . . . ?
C5 C5' C10 C10' 48(3) . . . . ?
C4 C5' C10 C10' 145.7(19) . . . . ?
C4' C5' C10 C10' 45(2) . . . . ?
C5 C5' C10 C9 148(2) . . . . ?
C4 C5' C10 C9 -114.6(15) . . . . ?
C4' C5' C10 C9 144.3(14) . . . . ?
C10' C5' C10 C9 100(2) . . . . ?
C5 C5' C10 C9' 45(3) . . . . ?
C4 C5' C10 C9' 142.6(13) . . . . ?
C4' C5' C10 C9' 41.5(18) . . . . ?
C10' C5' C10 C9' -3.0(14) . . . . ?
C4 C5' C10 C5 97(3) . . . . ?
C4' C5' C10 C5 -3.7(19) . . . . ?
C10' C5' C10 C5 -48(3) . . . . ?
N4' C9' C10 C10' 159(3) . . . . ?
C9 C9' C10 C10' 125(3) . . . . ?
N4 C9' C10 C10' 147(3) . . . . ?
C10' C9' C10 C9 -125(3) . . . . ?
N4' C9' C10 C9 34.4(10) . . . . ?
N4 C9' C10 C9 22.2(7) . . . . ?
C10' C9' C10 C5' 5(2) . . . . ?
N4' C9' C10 C5' 164.0(9) . . . . ?
C9 C9' C10 C5' 129.6(12) . . . . ?
N4 C9' C10 C5' 151.8(9) . . . . ?
C10' C9' C10 C5 21(2) . . . . ?
N4' C9' C10 C5 -179.7(10) . . . . ?
C9 C9' C10 C5 145.9(11) . . . . ?
N4 C9' C10 C5 168.1(8) . . . . ?
C5' C5 C10 C10' -128(3) . . . . ?
C4' C5 C10 C10' 31(9) . . . . ?
C4 C5 C10 C10' -175.0(19) . . . . ?
C5' C5 C10 C9 -48(3) . . . . ?
C4' C5 C10 C9 111(9) . . . . ?
C10' C5 C10 C9 80(2) . . . . ?
C4 C5 C10 C9 -95(2) . . . . ?
C4' C5 C10 C5' 159(11) . . . . ?
C10' C5 C10 C5' 128(3) . . . . ?
C4 C5 C10 C5' -46.8(18) . . . . ?
C5' C5 C10 C9' -142(2) . . . . ?
C4' C5 C10 C9' 17(9) . . . . ?
C10' C5 C10 C9' -13.6(15) . . . . ?
C4 C5 C10 C9' 171.4(11) . . . . ?
O2 C11 C12 C13 125.7(4) . . . . ?
O1 C11 C12 C13 -57.8(4) . . . . ?
O2 C11 C12 C12 -106.9(5) . . . 3_657 ?
O1 C11 C12 C12 69.6(5) . . . 3_657 ?
C11 C12 C13 C14 -63.8(5) . . . . ?
C12 C12 C13 C14 170.5(4) 3_657 . . . ?
C12 C13 C14 O4 -128.5(5) . . . . ?
C12 C13 C14 O3 51.9(6) . . . . ?
C1' C1 N1 C3 -104.0(11) . . . . ?
N2 C1 N1 C3 -20.7(12) . . . . ?
N1' C1 N1 C3 -88(5) . . . . ?
N2' C1 N1 C3 -47.5(10) . . . . ?
N2 C1 N1 C1' 83.3(10) . . . . ?
N1' C1 N1 C1' 16(5) . . . . ?
N2' C1 N1 C1' 56.4(8) . . . . ?
C3 C1 N1 C1' 104.0(11) . . . . ?
C1' C1 N1 C3' -76.2(10) . . . . ?
N2 C1 N1 C3' 7.1(12) . . . . ?
N1' C1 N1 C3' -60(5) . . . . ?
N2' C1 N1 C3' -19.8(10) . . . . ?
C3 C1 N1 C3' 27.7(6) . . . . ?
C1' C1 N1 Zn1 84.9(12) . . . 2_655 ?
N2 C1 N1 Zn1 168.2(8) . . . 2_655 ?
N1' C1 N1 Zn1 101(5) . . . 2_655 ?
N2' C1 N1 Zn1 141.4(9) . . . 2_655 ?
C3 C1 N1 Zn1 -171.1(16) . . . 2_655 ?
C3' C3 N1 C1 103.1(14) . . . . ?
C2 C3 N1 C1 22.3(13) . . . . ?
N1' C3 N1 C1 105(5) . . . . ?
C2' C3 N1 C1 42.0(12) . . . . ?
C3' C3 N1 C1' 60.9(14) . . . . ?
C2 C3 N1 C1' -19.9(14) . . . . ?
N1' C3 N1 C1' 63(4) . . . . ?
C2' C3 N1 C1' -0.1(13) . . . . ?
C1 C3 N1 C1' -42.1(7) . . . . ?
C2 C3 N1 C3' -80.8(15) . . . . ?
N1' C3 N1 C3' 2(5) . . . . ?
C2' C3 N1 C3' -61.1(13) . . . . ?
C1 C3 N1 C3' -103.1(14) . . . . ?
C3' C3 N1 Zn1 -85.3(15) . . . 2_655 ?
C2 C3 N1 Zn1 -166.1(9) . . . 2_655 ?
N1' C3 N1 Zn1 -83(4) . . . 2_655 ?
C2' C3 N1 Zn1 -146.4(9) . . . 2_655 ?
C1 C3 N1 Zn1 171.6(15) . . . 2_655 ?
N1' C1' N1 C1 -163(5) . . . . ?
N2' C1' N1 C1 -72.1(10) . . . . ?
N2 C1' N1 C1 -48.9(7) . . . . ?
C3' C1' N1 C1 -110.1(10) . . . . ?
C1 C1' N1 C3 86.3(11) . . . . ?
N1' C1' N1 C3 -77(5) . . . . ?
N2' C1' N1 C3 14.2(12) . . . . ?
N2 C1' N1 C3 37.4(10) . . . . ?
C3' C1' N1 C3 -23.8(6) . . . . ?
C1 C1' N1 C3' 110.1(10) . . . . ?
N1' C1' N1 C3' -53(5) . . . . ?
N2' C1' N1 C3' 38.0(10) . . . . ?
N2 C1' N1 C3' 61.2(8) . . . . ?
C1 C1' N1 Zn1 -123.4(10) . . . 2_655 ?
N1' C1' N1 Zn1 74(5) . . . 2_655 ?
N2' C1' N1 Zn1 164.6(7) . . . 2_655 ?
N2 C1' N1 Zn1 -172.3(6) . . . 2_655 ?
C3' C1' N1 Zn1 126.5(10) . . . 2_655 ?
C3 C3' N1 C1 -83.1(14) . . . . ?
N1' C3' N1 C1 100(5) . . . . ?
C2' C3' N1 C1 -3.5(13) . . . . ?
C2 C3' N1 C1 -19.6(11) . . . . ?
C1' C3' N1 C1 40.0(7) . . . . ?
N1' C3' N1 C3 -177(5) . . . . ?
C2' C3' N1 C3 79.6(14) . . . . ?
C2 C3' N1 C3 63.5(12) . . . . ?
C1' C3' N1 C3 123.1(14) . . . . ?
C3 C3' N1 C1' -123.1(14) . . . . ?
N1' C3' N1 C1' 60(5) . . . . ?
C2' C3' N1 C1' -43.5(11) . . . . ?
C2 C3' N1 C1' -59.7(10) . . . . ?
C3 C3' N1 Zn1 113.1(14) . . . 2_655 ?
N1' C3' N1 Zn1 -64(5) . . . 2_655 ?
C2' C3' N1 Zn1 -167.2(9) . . . 2_655 ?
C2 C3' N1 Zn1 176.6(8) . . . 2_655 ?
C1' C3' N1 Zn1 -123.7(12) . . . 2_655 ?
C1 C1' N1' C3' 99.2(11) . . . . ?
N2' C1' N1' C3' 22.8(12) . . . . ?
N1 C1' N1' C3' 115(5) . . . . ?
N2 C1' N1' C3' 48.3(10) . . . . ?
C1 C1' N1' C3 70.0(11) . . . . ?
N2' C1' N1' C3 -6.4(13) . . . . ?
N1 C1' N1' C3 86(5) . . . . ?
N2 C1' N1' C3 19.1(11) . . . . ?
C3' C1' N1' C3 -29.2(7) . . . . ?
N2' C1' N1' C1 -76.4(10) . . . . ?
N1 C1' N1' C1 16(5) . . . . ?
N2 C1' N1' C1 -50.9(7) . . . . ?
C3' C1' N1' C1 -99.2(11) . . . . ?
C1 C1' N1' Zn1 -105.2(10) . . . 2_655 ?
N2' C1' N1' Zn1 178.4(7) . . . 2_655 ?
N1 C1' N1' Zn1 -89(5) . . . 2_655 ?
N2 C1' N1' Zn1 -156.0(7) . . . 2_655 ?
C3' C1' N1' Zn1 155.6(14) . . . 2_655 ?
C3 C3' N1' C1' -110.6(14) . . . . ?
C2' C3' N1' C1' -27.0(13) . . . . ?
N1 C3' N1' C1' -108(5) . . . . ?
C2 C3' N1' C1' -45.3(12) . . . . ?
C2' C3' N1' C3 83.6(14) . . . . ?
N1 C3' N1' C3 3(5) . . . . ?
C2 C3' N1' C3 65.3(12) . . . . ?
C1' C3' N1' C3 110.6(14) . . . . ?
C3 C3' N1' C1 -68.2(14) . . . . ?
C2' C3' N1' C1 15.4(13) . . . . ?
N1 C3' N1' C1 -66(5) . . . . ?
C2 C3' N1' C1 -2.9(12) . . . . ?
C1' C3' N1' C1 42.4(8) . . . . ?
C3 C3' N1' Zn1 96.2(14) . . . 2_655 ?
C2' C3' N1' Zn1 179.8(9) . . . 2_655 ?
N1 C3' N1' Zn1 99(5) . . . 2_655 ?
C2 C3' N1' Zn1 161.5(9) . . . 2_655 ?
C1' C3' N1' Zn1 -153.2(15) . . . 2_655 ?
C3' C3 N1' C1' 78.6(14) . . . . ?
C2 C3 N1' C1' 1.6(14) . . . . ?
N1 C3 N1' C1' -99(5) . . . . ?
C2' C3 N1' C1' 20.2(13) . . . . ?
C1 C3 N1' C1' -38.1(8) . . . . ?
C2 C3 N1' C3' -77.0(15) . . . . ?
N1 C3 N1' C3' -177(5) . . . . ?
C2' C3 N1' C3' -58.4(13) . . . . ?
C1 C3 N1' C3' -116.7(14) . . . . ?
C3' C3 N1' C1 116.7(14) . . . . ?
C2 C3 N1' C1 39.7(12) . . . . ?
N1 C3 N1' C1 -61(4) . . . . ?
C2' C3 N1' C1 58.3(10) . . . . ?
C3' C3 N1' Zn1 -106.6(15) . . . 2_655 ?
C2 C3 N1' Zn1 176.5(9) . . . 2_655 ?
N1 C3 N1' Zn1 76(4) . . . 2_655 ?
C2' C3 N1' Zn1 -164.9(8) . . . 2_655 ?
C1 C3 N1' Zn1 136.8(12) . . . 2_655 ?
N1 C1 N1' C1' -162(5) . . . . ?
N2 C1 N1' C1' 81.0(10) . . . . ?
N2' C1 N1' C1' 57.2(9) . . . . ?
C3 C1 N1' C1' 119.0(11) . . . . ?
C1' C1 N1' C3' -92.3(11) . . . . ?
N1 C1 N1' C3' 105(5) . . . . ?
N2 C1 N1' C3' -11.2(12) . . . . ?
N2' C1 N1' C3' -35.1(10) . . . . ?
C3 C1 N1' C3' 26.8(6) . . . . ?
C1' C1 N1' C3 -119.0(11) . . . . ?
N1 C1 N1' C3 79(5) . . . . ?
N2 C1 N1' C3 -38.0(10) . . . . ?
N2' C1 N1' C3 -61.9(9) . . . . ?
C1' C1 N1' Zn1 102.2(12) . . . 2_655 ?
N1 C1 N1' Zn1 -60(5) . . . 2_655 ?
N2 C1 N1' Zn1 -176.8(7) . . . 2_655 ?
N2' C1 N1' Zn1 159.3(8) . . . 2_655 ?
C3 C1 N1' Zn1 -138.8(13) . . . 2_655 ?
C3' C2' N2' N2 -99.7(12) . . . . ?
C3 C2' N2' N2 -70.7(12) . . . . ?
C3' C2' N2' C2 -97(3) . . . . ?
N2 C2' N2' C2 3(3) . . . . ?
C3 C2' N2' C2 -68(3) . . . . ?
C3' C2' N2' C1' -3.2(14) . . . . ?
N2 C2' N2' C1' 96.6(13) . . . . ?
C3 C2' N2' C1' 25.8(13) . . . . ?
C3' C2' N2' C4' 148.5(11) . . . . ?
N2 C2' N2' C4' -111.8(15) . . . . ?
C3 C2' N2' C4' 177.5(11) . . . . ?
C3' C2' N2' C1 -42.8(11) . . . . ?
N2 C2' N2' C1 56.9(9) . . . . ?
C3 C2' N2' C1 -13.8(12) . . . . ?
C3' C2' N2' C4 -144.0(8) . . . . ?
N2 C2' N2' C4 -44.2(8) . . . . ?
C3 C2' N2' C4 -115.0(10) . . . . ?
C3 C2 N2' N2 -97.2(13) . . . . ?
C3' C2 N2' N2 -122.0(12) . . . . ?
N2 C2 N2' C2' -177(3) . . . . ?
C3 C2 N2' C2' 86(3) . . . . ?
C3' C2 N2' C2' 61(3) . . . . ?
N2 C2 N2' C1' 88.6(12) . . . . ?
C3 C2 N2' C1' -8.6(16) . . . . ?
C3' C2 N2' C1' -33.4(13) . . . . ?
N2 C2 N2' C4' -96.9(16) . . . . ?
C3 C2 N2' C4' 165.9(12) . . . . ?
C3' C2 N2' C4' 141.2(12) . . . . ?
N2 C2 N2' C1 54.8(8) . . . . ?
C3 C2 N2' C1 -42.4(12) . . . . ?
C3' C2 N2' C1 -67.1(9) . . . . ?
N2 C2 N2' C4 -40.4(8) . . . . ?
C3 C2 N2' C4 -137.6(10) . . . . ?
C3' C2 N2' C4 -162.4(8) . . . . ?
C1 C1' N2' N2 2.7(12) . . . . ?
N1' C1' N2' N2 75.8(13) . . . . ?
N1 C1' N2' N2 62.9(13) . . . . ?
C3' C1' N2' N2 90.8(11) . . . . ?
C1 C1' N2' C2' -86.0(11) . . . . ?
N1' C1' N2' C2' -12.9(14) . . . . ?
N1 C1' N2' C2' -25.8(13) . . . . ?
N2 C1' N2' C2' -88.7(13) . . . . ?
C3' C1' N2' C2' 2.1(9) . . . . ?
C1 C1' N2' C2 -63.9(12) . . . . ?
N1' C1' N2' C2 9.3(14) . . . . ?
N1 C1' N2' C2 -3.6(14) . . . . ?
N2 C1' N2' C2 -66.6(12) . . . . ?
C3' C1' N2' C2 24.3(10) . . . . ?
C1 C1' N2' C4' 120.9(11) . . . . ?
N1' C1' N2' C4' -165.9(11) . . . . ?
N1 C1' N2' C4' -178.8(10) . . . . ?
N2 C1' N2' C4' 118.3(16) . . . . ?
C3' C1' N2' C4' -150.9(11) . . . . ?
N1' C1' N2' C1 73.2(9) . . . . ?
N1 C1' N2' C1 60.2(9) . . . . ?
N2 C1' N2' C1 -2.7(12) . . . . ?
C3' C1' N2' C1 88.1(7) . . . . ?
C1 C1' N2' C4 49.2(11) . . . . ?
N1' C1' N2' C4 122.4(10) . . . . ?
N1 C1' N2' C4 109.4(10) . . . . ?
N2 C1' N2' C4 46.5(10) . . . . ?
C3' C1' N2' C4 137.3(9) . . . . ?
C5 C4' N2' N2 -17(3) . . . . ?
C5' C4' N2' N2 -28.6(18) . . . . ?
C4 C4' N2' N2 -2.2(13) . . . . ?
C5 C4' N2' C2' 82(2) . . . . ?
C5' C4' N2' C2' 70.3(16) . . . . ?
C4 C4' N2' C2' 96.6(12) . . . . ?
N2 C4' N2' C2' 98.9(17) . . . . ?
C5 C4' N2' C2 57(3) . . . . ?
C5' C4' N2' C2 45.8(19) . . . . ?
C4 C4' N2' C2 72.2(14) . . . . ?
N2 C4' N2' C2 74.4(15) . . . . ?
C5 C4' N2' C1' -129(2) . . . . ?
C5' C4' N2' C1' -140.0(12) . . . . ?
C4 C4' N2' C1' -113.6(11) . . . . ?
N2 C4' N2' C1' -111.4(17) . . . . ?
C5 C4' N2' C1 -84(2) . . . . ?
C5' C4' N2' C1 -95.1(14) . . . . ?
C4 C4' N2' C1 -68.8(12) . . . . ?
N2 C4' N2' C1 -66.5(14) . . . . ?
C5 C4' N2' C4 -15.1(18) . . . . ?
C5' C4' N2' C4 -26.3(9) . . . . ?
N2 C4' N2' C4 2.2(13) . . . . ?
C1' C1 N2' N2 -176.9(14) . . . . ?
N1 C1 N2' N2 116.8(12) . . . . ?
N1' C1 N2' N2 124.6(12) . . . . ?
C3 C1 N2' N2 86.1(11) . . . . ?
C1' C1 N2' C2' 106.7(11) . . . . ?
N1 C1 N2' C2' 40.4(11) . . . . ?
N2 C1 N2' C2' -76.4(12) . . . . ?
N1' C1 N2' C2' 48.2(10) . . . . ?
C3 C1 N2' C2' 9.7(8) . . . . ?
C1' C1 N2' C2 123.3(11) . . . . ?
N1 C1 N2' C2 57.0(10) . . . . ?
N2 C1 N2' C2 -59.8(10) . . . . ?
N1' C1 N2' C2 64.8(9) . . . . ?
C3 C1 N2' C2 26.3(7) . . . . ?
N1 C1 N2' C1' -66.3(9) . . . . ?
N2 C1 N2' C1' 176.9(14) . . . . ?
N1' C1 N2' C1' -58.5(9) . . . . ?
C3 C1 N2' C1' -97.0(8) . . . . ?
C1' C1 N2' C4' -85.9(14) . . . . ?
N1 C1 N2' C4' -152.1(12) . . . . ?
N2 C1 N2' C4' 91.1(15) . . . . ?
N1' C1 N2' C4' -144.4(13) . . . . ?
C3 C1 N2' C4' 177.2(13) . . . . ?
C1' C1 N2' C4 -140.4(9) . . . . ?
N1 C1 N2' C4 153.3(8) . . . . ?
N2 C1 N2' C4 36.5(9) . . . . ?
N1' C1 N2' C4 161.1(8) . . . . ?
C3 C1 N2' C4 122.6(6) . . . . ?
C5' C4 N2' N2 -155.3(15) . . . . ?
C5 C4 N2' N2 -174.5(15) . . . . ?
C4' C4 N2' N2 177.3(16) . . . . ?
C5' C4 N2' C2' -89.8(12) . . . . ?
N2 C4 N2' C2' 65.5(13) . . . . ?
C5 C4 N2' C2' -109.1(11) . . . . ?
C4' C4 N2' C2' -117.3(12) . . . . ?
C5' C4 N2' C2 -104.8(11) . . . . ?
N2 C4 N2' C2 50.5(11) . . . . ?
C5 C4 N2' C2 -124.1(11) . . . . ?
C4' C4 N2' C2 -132.3(11) . . . . ?
C5' C4 N2' C1' 134.6(11) . . . . ?
N2 C4 N2' C1' -70.1(13) . . . . ?
C5 C4 N2' C1' 115.4(11) . . . . ?
C4' C4 N2' C1' 107.2(12) . . . . ?
C5' C4 N2' C4' 27.5(10) . . . . ?
N2 C4 N2' C4' -177.3(16) . . . . ?
C5 C4 N2' C4' 8.2(10) . . . . ?
C5' C4 N2' C1 162.7(9) . . . . ?
N2 C4 N2' C1 -42.0(10) . . . . ?
C5 C4 N2' C1 143.4(9) . . . . ?
C4' C4 N2' C1 135.2(10) . . . . ?
C2' N2' N2 C2 1.1(11) . . . . ?
C1' N2' N2 C2 -110.2(8) . . . . ?
C4' N2' N2 C2 125.1(11) . . . . ?
C1 N2' N2 C2 -108.3(7) . . . . ?
C4 N2' N2 C2 122.5(9) . . . . ?
C2' N2' N2 C1 109.4(9) . . . . ?
C2 N2' N2 C1 108.3(7) . . . . ?
C1' N2' N2 C1 -1.9(9) . . . . ?
C4' N2' N2 C1 -126.6(10) . . . . ?
C4 N2' N2 C1 -129.2(10) . . . . ?
C2 N2' N2 C2' -1.1(11) . . . . ?
C1' N2' N2 C2' -111.3(10) . . . . ?
C4' N2' N2 C2' 124.0(13) . . . . ?
C1 N2' N2 C2' -109.4(9) . . . . ?
C4 N2' N2 C2' 121.5(10) . . . . ?
C2' N2' N2 C4 -121.5(10) . . . . ?
C2 N2' N2 C4 -122.5(9) . . . . ?
C1' N2' N2 C4 127.2(8) . . . . ?
C4' N2' N2 C4 2.5(14) . . . . ?
C1 N2' N2 C4 129.2(10) . . . . ?
C2' N2' N2 C1' 111.3(10) . . . . ?
C2 N2' N2 C1' 110.2(8) . . . . ?
C4' N2' N2 C1' -124.7(14) . . . . ?
C1 N2' N2 C1' 1.9(9) . . . . ?
C4 N2' N2 C1' -127.2(8) . . . . ?
C2' N2' N2 C4' -124.0(13) . . . . ?
C2 N2' N2 C4' -125.1(11) . . . . ?
C1' N2' N2 C4' 124.7(14) . . . . ?
C1 N2' N2 C4' 126.6(10) . . . . ?
C4 N2' N2 C4' -2.5(14) . . . . ?
C3 C2 N2 N2' 93.6(13) . . . . ?
C3' C2 N2 N2' 64.0(13) . . . . ?
N2' C2 N2 C1 -89.8(11) . . . . ?
C3 C2 N2 C1 3.8(14) . . . . ?
C3' C2 N2 C1 -25.8(14) . . . . ?
N2' C2 N2 C2' 3(3) . . . . ?
C3 C2 N2 C2' 97(3) . . . . ?
C3' C2 N2 C2' 67(3) . . . . ?
N2' C2 N2 C4 105.6(13) . . . . ?
C3 C2 N2 C4 -160.8(9) . . . . ?
C3' C2 N2 C4 169.6(9) . . . . ?
N2' C2 N2 C1' -52.8(10) . . . . ?
C3 C2 N2 C1' 40.8(13) . . . . ?
C3' C2 N2 C1' 11.2(12) . . . . ?
N2' C2 N2 C4' 40.5(10) . . . . ?
C3 C2 N2 C4' 134.1(11) . . . . ?
C3' C2 N2 C4' 104.5(11) . . . . ?
C1' C1 N2 N2' 2.7(12) . . . . ?
N1 C1 N2 N2' -70.4(13) . . . . ?
N1' C1 N2 N2' -58.8(13) . . . . ?
C3 C1 N2 N2' -84.5(11) . . . . ?
C1' C1 N2 C2 84.7(11) . . . . ?
N1 C1 N2 C2 11.6(13) . . . . ?
N1' C1 N2 C2 23.2(12) . . . . ?
N2' C1 N2 C2 82.0(12) . . . . ?
C3 C1 N2 C2 -2.5(9) . . . . ?
C1' C1 N2 C2' 65.1(10) . . . . ?
N1 C1 N2 C2' -8.1(12) . . . . ?
N1' C1 N2 C2' 3.5(11) . . . . ?
N2' C1 N2 C2' 62.4(10) . . . . ?
C3 C1 N2 C2' -22.2(8) . . . . ?
C1' C1 N2 C4 -111.1(10) . . . . ?
N1 C1 N2 C4 175.8(9) . . . . ?
N1' C1 N2 C4 -172.7(9) . . . . ?
N2' C1 N2 C4 -113.8(15) . . . . ?
C3 C1 N2 C4 161.7(9) . . . . ?
N1 C1 N2 C1' -73.1(10) . . . . ?
N1' C1 N2 C1' -61.5(9) . . . . ?
N2' C1 N2 C1' -2.7(12) . . . . ?
C3 C1 N2 C1' -87.2(8) . . . . ?
C1' C1 N2 C4' -40.4(10) . . . . ?
N1 C1 N2 C4' -113.5(10) . . . . ?
N1' C1 N2 C4' -101.9(9) . . . . ?
N2' C1 N2 C4' -43.1(10) . . . . ?
C3 C1 N2 C4' -127.6(8) . . . . ?
C3' C2' N2 N2' 88.7(13) . . . . ?
C3 C2' N2 N2' 114.3(13) . . . . ?
N2' C2' N2 C2 -177(3) . . . . ?
C3' C2' N2 C2 -88(3) . . . . ?
C3 C2' N2 C2 -62(3) . . . . ?
N2' C2' N2 C1 -83.2(12) . . . . ?
C3' C2' N2 C1 5.5(12) . . . . ?
C3 C2' N2 C1 31.1(10) . . . . ?
N2' C2' N2 C4 93.0(13) . . . . ?
C3' C2' N2 C4 -178.3(9) . . . . ?
C3 C2' N2 C4 -152.7(9) . . . . ?
N2' C2' N2 C1' -50.7(10) . . . . ?
C3' C2' N2 C1' 38.0(10) . . . . ?
C3 C2' N2 C1' 63.6(8) . . . . ?
N2' C2' N2 C4' 38.5(11) . . . . ?
C3' C2' N2 C4' 127.2(10) . . . . ?
C3 C2' N2 C4' 152.8(9) . . . . ?
C5' C4 N2 N2' 28.4(17) . . . . ?
C5 C4 N2 N2' 5.8(16) . . . . ?
C4' C4 N2 N2' -2.2(13) . . . . ?
C5' C4 N2 C2 -63.1(16) . . . . ?
C5 C4 N2 C2 -85.7(14) . . . . ?
C4' C4 N2 C2 -93.8(12) . . . . ?
N2' C4 N2 C2 -91.5(14) . . . . ?
C5' C4 N2 C1 134.9(11) . . . . ?
C5 C4 N2 C1 112.4(11) . . . . ?
C4' C4 N2 C1 104.3(10) . . . . ?
N2' C4 N2 C1 106.5(16) . . . . ?
C5' C4 N2 C2' -40.6(16) . . . . ?
C5 C4 N2 C2' -63.2(14) . . . . ?
C4' C4 N2 C2' -71.2(11) . . . . ?
N2' C4 N2 C2' -69.0(12) . . . . ?
C5' C4 N2 C1' 88.6(13) . . . . ?
C5 C4 N2 C1' 66.0(13) . . . . ?
C4' C4 N2 C1' 58.0(10) . . . . ?
N2' C4 N2 C1' 60.2(13) . . . . ?
C5' C4 N2 C4' 30.6(11) . . . . ?
C5 C4 N2 C4' 8.0(10) . . . . ?
N2' C4 N2 C4' 2.2(13) . . . . ?
C1 C1' N2 N2' -176.7(15) . . . . ?
N1' C1' N2 N2' -108.6(13) . . . . ?
N1 C1' N2 N2' -120.1(13) . . . . ?
C3' C1' N2 N2' -79.3(12) . . . . ?
C1 C1' N2 C2 -105.2(11) . . . . ?
N1' C1' N2 C2 -37.1(11) . . . . ?
N2' C1' N2 C2 71.5(12) . . . . ?
N1 C1' N2 C2 -48.6(10) . . . . ?
C3' C1' N2 C2 -7.8(8) . . . . ?
N1' C1' N2 C1 68.1(9) . . . . ?
N2' C1' N2 C1 176.7(15) . . . . ?
N1 C1' N2 C1 56.6(8) . . . . ?
C3' C1' N2 C1 97.5(8) . . . . ?
C1 C1' N2 C2' -120.6(10) . . . . ?
N1' C1' N2 C2' -52.4(10) . . . . ?
N2' C1' N2 C2' 56.2(12) . . . . ?
N1 C1' N2 C2' -64.0(9) . . . . ?
C3' C1' N2 C2' -23.1(7) . . . . ?
C1 C1' N2 C4 98.6(11) . . . . ?
N1' C1' N2 C4 166.7(9) . . . . ?
N2' C1' N2 C4 -84.7(14) . . . . ?
N1 C1' N2 C4 155.2(9) . . . . ?
C3' C1' N2 C4 -163.9(9) . . . . ?
C1 C1' N2 C4' 145.2(9) . . . . ?
N1' C1' N2 C4' -146.6(9) . . . . ?
N2' C1' N2 C4' -38.0(11) . . . . ?
N1 C1' N2 C4' -158.2(8) . . . . ?
C3' C1' N2 C4' -117.3(6) . . . . ?
C5 C4' N2 N2' 166(2) . . . . ?
C5' C4' N2 N2' 153.2(17) . . . . ?
C4 C4' N2 N2' 177.2(16) . . . . ?
C5 C4' N2 C2 106.7(16) . . . . ?
C5' C4' N2 C2 94.2(10) . . . . ?
N2' C4' N2 C2 -59.1(13) . . . . ?
C4 C4' N2 C2 118.1(9) . . . . ?
C5 C4' N2 C1 -128.6(15) . . . . ?
C5' C4' N2 C1 -141.1(9) . . . . ?
N2' C4' N2 C1 65.6(14) . . . . ?
C4 C4' N2 C1 -117.2(9) . . . . ?
C5 C4' N2 C2' 118.0(16) . . . . ?
C5' C4' N2 C2' 105.4(10) . . . . ?
N2' C4' N2 C2' -47.8(13) . . . . ?
C4 C4' N2 C2' 129.4(9) . . . . ?
C5 C4' N2 C4 -11.4(14) . . . . ?
C5' C4' N2 C4 -23.9(8) . . . . ?
N2' C4' N2 C4 -177.2(16) . . . . ?
C5 C4' N2 C1' -151.1(15) . . . . ?
C5' C4' N2 C1' -163.7(9) . . . . ?
N2' C4' N2 C1' 43.1(13) . . . . ?
C4 C4' N2 C1' -139.7(8) . . . . ?
N4' C6 N3 C6' -87.7(11) . . . . ?
N4 C6 N3 C6' -53.4(8) . . . . ?
C6' C6 N3 C8 99.6(8) . . . . ?
N4' C6 N3 C8 11.9(9) . . . . ?
N4 C6 N3 C8 46.2(6) . . . . ?
C6' C6 N3 Zn1 -99.8(8) . . . . ?
N4' C6 N3 Zn1 172.5(5) . . . . ?
N4 C6 N3 Zn1 -153.2(4) . . . . ?
N4 C6' N3 C6 77.8(10) . . . . ?
N4' C6' N3 C6 49.1(7) . . . . ?
C6 C6' N3 C8 -90.1(8) . . . . ?
N4 C6' N3 C8 -12.3(9) . . . . ?
N4' C6' N3 C8 -41.0(6) . . . . ?
C6 C6' N3 Zn1 108.2(8) . . . . ?
N4 C6' N3 Zn1 -174.0(5) . . . . ?
N4' C6' N3 Zn1 157.3(4) . . . . ?
C7 C8 N3 C6 -19.7(7) . . . . ?
C7 C8 N3 C6' 20.3(7) . . . . ?
C7 C8 N3 Zn1 -179.5(3) . . . . ?
O3 Zn1 N3 C6 122.2(6) 3_757 . . . ?
O1 Zn1 N3 C6 -126.2(6) . . . . ?
N1 Zn1 N3 C6 -8.5(7) 2_645 . . . ?
N1' Zn1 N3 C6 -1.8(7) 2_645 . . . ?
O3 Zn1 N3 C6' 74.6(6) 3_757 . . . ?
O1 Zn1 N3 C6' -173.9(6) . . . . ?
N1 Zn1 N3 C6' -56.1(7) 2_645 . . . ?
N1' Zn1 N3 C6' -49.4(7) 2_645 . . . ?
O3 Zn1 N3 C8 -82.5(4) 3_757 . . . ?
O1 Zn1 N3 C8 29.0(4) . . . . ?
N1 Zn1 N3 C8 146.8(5) 2_645 . . . ?
N1' Zn1 N3 C8 153.5(5) 2_645 . . . ?
C6 C6' N4 N4' 4.5(10) . . . . ?
N3 C6' N4 N4' -62.8(10) . . . . ?
C6 C6' N4 C7 68.4(9) . . . . ?
N3 C6' N4 C7 1.2(10) . . . . ?
N4' C6' N4 C7 63.9(7) . . . . ?
C6 C6' N4 C9 -110.7(12) . . . . ?
N3 C6' N4 C9 -177.9(8) . . . . ?
N4' C6' N4 C9 -115.2(13) . . . . ?
N3 C6' N4 C6 -67.2(9) . . . . ?
N4' C6' N4 C6 -4.5(10) . . . . ?
C6 C6' N4 C9' -39.2(11) . . . . ?
N3 C6' N4 C9' -106.4(8) . . . . ?
N4' C6' N4 C9' -43.6(8) . . . . ?
C8 C7 N4 N4' 96.2(7) . . . . ?
C8 C7 N4 C6' 10.4(8) . . . . ?
N4' C7 N4 C6' -85.8(9) . . . . ?
C8 C7 N4 C9 -170.5(8) . . . . ?
N4' C7 N4 C9 93.3(11) . . . . ?
C8 C7 N4 C6 42.6(6) . . . . ?
N4' C7 N4 C6 -53.6(7) . . . . ?
C8 C7 N4 C9' 133.5(5) . . . . ?
N4' C7 N4 C9' 37.3(6) . . . . ?
C10 C9 N4 N4' 27.9(15) . . . . ?
C10' C9 N4 N4' 3.0(13) . . . . ?
C9' C9 N4 N4' -3.7(10) . . . . ?
C10 C9 N4 C6' 136.6(11) . . . . ?
C10' C9 N4 C6' 111.8(12) . . . . ?
C9' C9 N4 C6' 105.1(11) . . . . ?
N4' C9 N4 C6' 108.8(14) . . . . ?
C10 C9 N4 C7 -42.3(15) . . . . ?
C10' C9 N4 C7 -67.1(12) . . . . ?
C9' C9 N4 C7 -73.9(10) . . . . ?
N4' C9 N4 C7 -70.2(10) . . . . ?
C10 C9 N4 C6 91.5(13) . . . . ?
C10' C9 N4 C6 66.7(13) . . . . ?
C9' C9 N4 C6 59.9(11) . . . . ?
N4' C9 N4 C6 63.7(11) . . . . ?
C10 C9 N4 C9' 31.6(10) . . . . ?
C10' C9 N4 C9' 6.7(8) . . . . ?
N4' C9 N4 C9' 3.7(10) . . . . ?
C6' C6 N4 N4' -174.8(12) . . . . ?
N3 C6 N4 N4' -113.0(9) . . . . ?
N3 C6 N4 C6' 61.8(8) . . . . ?
N4' C6 N4 C6' 174.8(12) . . . . ?
C6' C6 N4 C7 -117.1(9) . . . . ?
N3 C6 N4 C7 -55.3(6) . . . . ?
N4' C6 N4 C7 57.7(7) . . . . ?
C6' C6 N4 C9 98.6(12) . . . . ?
N3 C6 N4 C9 160.4(9) . . . . ?
N4' C6 N4 C9 -86.6(12) . . . . ?
C6' C6 N4 C9' 146.5(9) . . . . ?
N3 C6 N4 C9' -151.6(6) . . . . ?
N4' C6 N4 C9' -38.7(8) . . . . ?
C10' C9' N4 N4' 166.1(17) . . . . ?
C10 C9' N4 N4' 153.9(12) . . . . ?
C9 C9' N4 N4' 175.3(12) . . . . ?
C10' C9' N4 C6' -127.1(13) . . . . ?
C10 C9' N4 C6' -139.3(8) . . . . ?
N4' C9' N4 C6' 66.8(11) . . . . ?
C9 C9' N4 C6' -117.9(9) . . . . ?
C10' C9' N4 C7 119.4(12) . . . . ?
C10 C9' N4 C7 107.2(7) . . . . ?
N4' C9' N4 C7 -46.6(9) . . . . ?
C9 C9' N4 C7 128.6(7) . . . . ?
C10' C9' N4 C9 -9.2(11) . . . . ?
C10 C9' N4 C9 -21.4(7) . . . . ?
N4' C9' N4 C9 -175.3(12) . . . . ?
C10' C9' N4 C6 -148.3(12) . . . . ?
C10 C9' N4 C6 -160.5(7) . . . . ?
N4' C9' N4 C6 45.6(9) . . . . ?
C9 C9' N4 C6 -139.1(8) . . . . ?
C6' N4 N4' C7 107.1(6) . . . . ?
C9 N4 N4' C7 -122.2(7) . . . . ?
C6 N4 N4' C7 110.1(5) . . . . ?
C9' N4 N4' C7 -126.5(9) . . . . ?
C6' N4 N4' C6 -3.0(7) . . . . ?
C7 N4 N4' C6 -110.1(5) . . . . ?
C9 N4 N4' C6 127.7(7) . . . . ?
C9' N4 N4' C6 123.4(9) . . . . ?
C6' N4 N4' C9' -126.4(8) . . . . ?
C7 N4 N4' C9' 126.5(9) . . . . ?
C9 N4 N4' C9' 4.3(11) . . . . ?
C6 N4 N4' C9' -123.4(9) . . . . ?
C7 N4 N4' C6' -107.1(6) . . . . ?
C9 N4 N4' C6' 130.7(9) . . . . ?
C6 N4 N4' C6' 3.0(7) . . . . ?
C9' N4 N4' C6' 126.4(8) . . . . ?
C6' N4 N4' C9 -130.7(9) . . . . ?
C7 N4 N4' C9 122.2(7) . . . . ?
C6 N4 N4' C9 -127.7(7) . . . . ?
C9' N4 N4' C9 -4.3(11) . . . . ?
C8 C7 N4' N4 -92.5(7) . . . . ?
C8 C7 N4' C6 -10.9(9) . . . . ?
N4 C7 N4' C6 81.6(9) . . . . ?
C8 C7 N4' C9' 167.6(9) . . . . ?
N4 C7 N4' C9' -99.8(11) . . . . ?
C8 C7 N4' C6' -41.8(6) . . . . ?
N4 C7 N4' C6' 50.8(7) . . . . ?
C8 C7 N4' C9 -131.5(5) . . . . ?
N4 C7 N4' C9 -38.9(6) . . . . ?
C6' C6 N4' N4 4.5(10) . . . . ?
N3 C6 N4' N4 75.6(10) . . . . ?
C6' C6 N4' C7 -71.9(10) . . . . ?
N3 C6 N4' C7 -0.8(11) . . . . ?
N4 C6 N4' C7 -76.4(8) . . . . ?
C6' C6 N4' C9' 109.5(11) . . . . ?
N3 C6 N4' C9' -179.4(8) . . . . ?
N4 C6 N4' C9' 105.0(12) . . . . ?
N3 C6 N4' C6' 71.1(9) . . . . ?
N4 C6 N4' C6' -4.5(10) . . . . ?
C6' C6 N4' C9 42.8(10) . . . . ?
N3 C6 N4' C9 113.9(8) . . . . ?
N4 C6 N4' C9 38.3(7) . . . . ?
C10' C9' N4' N4 -18(2) . . . . ?
C10 C9' N4' N4 -28.1(13) . . . . ?
C9 C9' N4' N4 -3.6(9) . . . . ?
C10' C9' N4' C7 69(2) . . . . ?
C10 C9' N4' C7 58.7(14) . . . . ?
C9 C9' N4' C7 83.2(10) . . . . ?
N4 C9' N4' C7 86.8(11) . . . . ?
C10' C9' N4' C6 -112.8(19) . . . . ?
C10 C9' N4' C6 -123.0(11) . . . . ?
C9 C9' N4' C6 -98.5(10) . . . . ?
N4 C9' N4' C6 -94.9(13) . . . . ?
C10' C9' N4' C6' -73(2) . . . . ?
C10 C9' N4' C6' -83.2(12) . . . . ?
C9 C9' N4' C6' -58.7(10) . . . . ?
N4 C9' N4' C6' -55.1(9) . . . . ?
C10' C9' N4' C9 -14.3(16) . . . . ?
C10 C9' N4' C9 -24.5(7) . . . . ?
N4 C9' N4' C9 3.6(9) . . . . ?
C6 C6' N4' N4 -174.4(13) . . . . ?
N3 C6' N4' N4 123.0(9) . . . . ?
C6 C6' N4' C7 115.0(10) . . . . ?
N3 C6' N4' C7 52.4(7) . . . . ?
N4 C6' N4' C7 -70.5(8) . . . . ?
N3 C6' N4' C6 -62.6(8) . . . . ?
N4 C6' N4' C6 174.4(13) . . . . ?
C6 C6' N4' C9' -94.3(12) . . . . ?
N3 C6' N4' C9' -156.9(8) . . . . ?
N4 C6' N4' C9' 80.1(11) . . . . ?
C6 C6' N4' C9 -141.3(10) . . . . ?
N3 C6' N4' C9 156.1(6) . . . . ?
N4 C6' N4' C9 33.2(7) . . . . ?
C10 C9 N4' N4 -156.7(13) . . . . ?
C10' C9 N4' N4 -177.2(12) . . . . ?
C9' C9 N4' N4 175.2(13) . . . . ?
C10 C9 N4' C7 -98.1(9) . . . . ?
N4 C9 N4' C7 58.6(8) . . . . ?
C10' C9 N4' C7 -118.6(8) . . . . ?
C9' C9 N4' C7 -126.2(9) . . . . ?
C10 C9 N4' C6 144.3(9) . . . . ?
N4 C9 N4' C6 -59.0(10) . . . . ?
C10' C9 N4' C6 123.8(9) . . . . ?
C9' C9 N4' C6 116.2(10) . . . . ?
C10 C9 N4' C9' 28.1(9) . . . . ?
N4 C9 N4' C9' -175.2(13) . . . . ?
C10' C9 N4' C9' 7.7(9) . . . . ?
C10 C9 N4' C6' 165.7(8) . . . . ?
N4 C9 N4' C6' -37.7(8) . . . . ?
C10' C9 N4' C6' 145.2(8) . . . . ?
C9' C9 N4' C6' 137.5(8) . . . . ?
O2 C11 O1 Zn1 -3.8(4) . . . . ?
C12 C11 O1 Zn1 179.9(2) . . . . ?
O3 Zn1 O1 C11 -72.0(3) 3_757 . . . ?
N1 Zn1 O1 C11 63.3(4) 2_645 . . . ?
N1' Zn1 O1 C11 54.2(4) 2_645 . . . ?
N3 Zn1 O1 C11 172.8(2) . . . . ?
O4 C14 O3 Zn1 -5.7(6) . . . 3_757 ?
C13 C14 O3 Zn1 173.9(3) . . . 3_757 ?
